data_7055289
loop_
_publ_author_name
'Mason, Helen E.'
'Li, Wei'
'Carpenter, Michael A.'
'Hamilton, Michelle L.'
'Howard, Judith A. K.'
'Sparkes, Hazel A.'

_publ_section_title
;
 Structural and spectroscopic characterisation of the spin crossover in
 [Fe(abpt)2(NCS)2] polymorph A
;
_journal_issue 3
_journal_name_full 'New J. Chem.'
_journal_page_first 2466
_journal_paper_doi 10.1039/C5NJ02359A
_journal_volume 40
_journal_year 2016
_chemical_formula_moiety 'C26 H20 Fe N14 S2'
_chemical_formula_sum 'C26 H20 Fe N14 S2'
_chemical_formula_weight 648.53
_chemical_name_systematic bis(4-amino-3,5-bis(pyridin-2-yl)-1,2,4-triazole)-bis(isothiocyanato)-iron(II)
_space_group_crystal_system monoclinic
_space_group_IT_number 14
_space_group_name_Hall '-P 2yn'
_space_group_name_H-M_alt 'P 1 21/n 1'
_symmetry_space_group_name_Hall '-P 2yn'
_symmetry_space_group_name_H-M 'P 1 21/n 1'
_atom_sites_solution_hydrogens mixed
_atom_sites_solution_primary direct
_audit_creation_date 2014-12-04
_audit_creation_method
;
Olex2 1.2
(compiled 2014.11.28 svn.r3106 for OlexSys, GUI svn.r4959)
;
_audit_update_record
;
2015-09-03 deposited with the CCDC.
2016-01-08 downloaded from the CCDC.
;
_cell_angle_alpha 90
_cell_angle_beta 93.978(11)
_cell_angle_gamma 90
_cell_formula_units_Z 2
_cell_length_a 8.552(3)
_cell_length_b 10.236(6)
_cell_length_c 16.444(6)
_cell_measurement_reflns_used 216
_cell_measurement_temperature 296.15(2)
_cell_measurement_theta_max 17.683
_cell_measurement_theta_min 3.333
_cell_volume 1436.0(11)
_computing_cell_refinement 'APEX2 (Bruker, 2005)'
_computing_data_collection 'APEX2 (Bruker, 2005)'
_computing_data_reduction 'APEX2 SAINT+ V8.32B (Bruker, 2013)'
_computing_molecular_graphics 'Olex2 (Dolomanov et al., 2009)'
_computing_publication_material 'Olex2 (Dolomanov et al., 2009)'
_computing_structure_refinement 'ShelXL (Sheldrick, 2008)'
_computing_structure_solution 'SIR2004 (Burla et al., 2007)'
_diffrn_ambient_temperature 296.15
_diffrn_detector 'CCD area detector'
_diffrn_detector_area_resol_mean 7.9
_diffrn_detector_type 'Bruker APEXII CCD area detector'
_diffrn_measured_fraction_theta_full 0.202
_diffrn_measured_fraction_theta_max 0.396
_diffrn_measurement_device 'four-circle diffractometer'
_diffrn_measurement_device_type 'Bruker APEX-II CCD'
_diffrn_measurement_method '\f scans'
_diffrn_radiation_collimation 'Multilayer mirrors'
_diffrn_radiation_monochromator 'Bruker Helios multilayer mirrors'
_diffrn_radiation_probe x-ray
_diffrn_radiation_type AgK\a
_diffrn_radiation_wavelength 0.56086
_diffrn_reflns_av_R_equivalents 0.0343
_diffrn_reflns_av_unetI/netI 0.0224
_diffrn_reflns_Laue_measured_fraction_full 0.202
_diffrn_reflns_Laue_measured_fraction_max 0.396
_diffrn_reflns_limit_h_max 10
_diffrn_reflns_limit_h_min -10
_diffrn_reflns_limit_k_max 7
_diffrn_reflns_limit_k_min -8
_diffrn_reflns_limit_l_max 20
_diffrn_reflns_limit_l_min -20
_diffrn_reflns_number 9085
_diffrn_reflns_point_group_measured_fraction_full 0.202
_diffrn_reflns_point_group_measured_fraction_max 0.396
_diffrn_reflns_theta_full 26.000
_diffrn_reflns_theta_max 20.502
_diffrn_reflns_theta_min 1.959
_diffrn_source 'Microfocus sealed tube'
_diffrn_source_target Ag
_diffrn_source_type 'Incoatec IuS'
_diffrn_standards_number 0
_exptl_absorpt_coefficient_mu 0.377
_exptl_absorpt_correction_T_max 0.9280
_exptl_absorpt_correction_T_min 0.7454
_exptl_absorpt_correction_type multi-scan
_exptl_crystal_colour red
_exptl_crystal_colour_primary red
_exptl_crystal_density_diffrn 1.500
_exptl_crystal_description block
_exptl_crystal_F_000 664
_exptl_crystal_preparation
'Slow diffusion of abpt ligand in methanol solution into 1:1 methanol:water Fe2+/2(NCS-) solution.'
_exptl_crystal_size_max 0.17
_exptl_crystal_size_mid 0.15
_exptl_crystal_size_min 0.1
_refine_diff_density_max 0.194
_refine_diff_density_min -0.220
_refine_diff_density_rms 0.049
_refine_ls_extinction_method none
_refine_ls_goodness_of_fit_ref 1.130
_refine_ls_hydrogen_treatment mixed
_refine_ls_matrix_type full
_refine_ls_number_parameters 202
_refine_ls_number_reflns 1158
_refine_ls_number_restraints 2
_refine_ls_restrained_S_all 1.129
_refine_ls_R_factor_all 0.0616
_refine_ls_R_factor_gt 0.0430
_refine_ls_shift/su_max 0.000
_refine_ls_shift/su_mean 0.000
_refine_ls_structure_factor_coef Fsqd
_refine_ls_weighting_details 'w=1/[\s^2^(Fo^2^)+(0.0238P)^2^+3.3012P] where P=(Fo^2^+2Fc^2^)/3'
_refine_ls_weighting_scheme calc
_refine_ls_wR_factor_gt 0.0987
_refine_ls_wR_factor_ref 0.1098
_reflns_Friedel_coverage 0.000
_reflns_number_gt 897
_reflns_number_total 1158
_reflns_threshold_expression 'I > 2\s(I)'
_cod_data_source_file c5nj02359a2.cif
_cod_data_source_block ambientpressure
_cod_depositor_comments 'Adding full bibliography for 7055281--7055291.cif.'
_cod_original_cell_volume 1435.9(10)
_cod_database_code 7055289
_shelxl_version_number 2014-3
_shelx_space_group_comment
;
The symmetry employed for this shelxl refinement is uniquely defined
by the following loop, which should always be used as a source of
symmetry information in preference to the above space-group names.
They are only intended as comments.
;
_shelx_estimated_absorpt_t_max 0.963
_shelx_estimated_absorpt_t_min 0.939
_olex2_refinement_description
;
1. Fixed Uiso
 At 1.2 times of:
  All C(H) groups, All N(H,H) groups
2. Restrained distances
 N6-H6A
 0.861 with sigma of 0.02
 N6-H6B
 0.861 with sigma of 0.02
3.a Aromatic/amide H refined with riding coordinates:
 C2(H2), C3(H3), C4(H4), C5(H5), C10(H10), C11(H11), C12(H12), C13(H13)
;
_olex2_exptl_crystal_mounting_method 'diamond anvil cell with paraffin as hydrostatic medium'
_olex2_submission_original_sample_id 13HM001
_olex2_submission_special_instructions 'No special instructions were received'

loop_
_space_group_symop_operation_xyz
'x, y, z'
'-x+1/2, y+1/2, -z+1/2'
'-x, -y, -z'
'x-1/2, -y-1/2, z-1/2'

loop_
_atom_site_label
_atom_site_type_symbol
_atom_site_fract_x
_atom_site_fract_y
_atom_site_fract_z
_atom_site_U_iso_or_equiv
_atom_site_adp_type
_atom_site_occupancy
_atom_site_site_symmetry_order
_atom_site_calc_flag
_atom_site_refinement_flags_posn
_atom_site_refinement_flags_adp
_atom_site_refinement_flags_occupancy
Fe1 Fe 0.5000 0.5000 0.5000 0.0423(7) Uani 1 2 d S T P
S1 S 0.26118(19) 0.7190(3) 0.25819(10) 0.0706(11) Uani 1 1 d . . .
N1 N 0.3928(5) 0.5694(9) 0.3876(3) 0.057(3) Uani 1 1 d . . .
N2 N 0.7207(5) 0.6014(9) 0.4750(3) 0.038(3) Uani 1 1 d . . .
N3 N 0.4740(5) 0.6909(8) 0.5486(3) 0.038(3) Uani 1 1 d . . .
N4 N 0.3566(5) 0.7585(10) 0.5823(3) 0.045(3) Uani 1 1 d . . .
N5 N 0.5668(5) 0.8824(11) 0.5807(3) 0.047(4) Uani 1 1 d . . .
N6 N 0.6756(6) 0.9909(11) 0.5945(4) 0.056(4) Uani 1 1 d D . .
H6A H 0.706(7) 0.984(10) 0.6458(16) 0.067 Uiso 1 1 d DR . .
H6B H 0.616(9) 1.055(6) 0.607(4) 0.067 Uiso 1 1 d DR . .
N7 N 0.3923(7) 1.0935(12) 0.6489(3) 0.057(4) Uani 1 1 d . . .
C1 C 0.3366(6) 0.6311(10) 0.3340(3) 0.043(3) Uani 1 1 d . . .
C2 C 0.8335(7) 0.5528(10) 0.4338(4) 0.050(4) Uani 1 1 d . . .
H2 H 0.8205 0.4715 0.4090 0.060 Uiso 1 1 calc R . .
C3 C 0.9730(8) 0.6221(16) 0.4267(5) 0.079(6) Uani 1 1 d . . .
H3 H 1.0497 0.5872 0.3957 0.095 Uiso 1 1 calc R . .
C4 C 0.9980(9) 0.7349(15) 0.4628(5) 0.082(5) Uani 1 1 d . . .
H4 H 1.0940 0.7767 0.4600 0.098 Uiso 1 1 calc R . .
C5 C 0.8772(7) 0.7938(12) 0.5065(4) 0.072(5) Uani 1 1 d . . .
H5 H 0.8907 0.8741 0.5325 0.087 Uiso 1 1 calc R . .
C6 C 0.7419(6) 0.7249(12) 0.5076(4) 0.047(4) Uani 1 1 d . . .
C7 C 0.6023(7) 0.7684(12) 0.5460(4) 0.049(4) Uani 1 1 d . . .
C8 C 0.4135(7) 0.8763(12) 0.6022(4) 0.042(4) Uani 1 1 d . . .
C9 C 0.3271(7) 0.9774(13) 0.6406(4) 0.042(4) Uani 1 1 d . . .
C10 C 0.3158(8) 1.1856(13) 0.6865(4) 0.064(4) Uani 1 1 d . . .
H10 H 0.3615 1.2678 0.6927 0.077 Uiso 1 1 calc R . .
C11 C 0.1693(8) 1.1649(13) 0.7172(4) 0.049(4) Uani 1 1 d . . .
H11 H 0.1183 1.2314 0.7434 0.059 Uiso 1 1 calc R . .
C12 C 0.1022(9) 1.0410(16) 0.7072(4) 0.059(5) Uani 1 1 d . . .
H12 H 0.0053 1.0231 0.7272 0.071 Uiso 1 1 calc R . .
C13 C 0.1804(8) 0.9469(11) 0.6679(4) 0.047(4) Uani 1 1 d . . .
H13 H 0.1372 0.8642 0.6595 0.056 Uiso 1 1 calc R . .

loop_
_atom_site_aniso_label
_atom_site_aniso_U_11
_atom_site_aniso_U_22
_atom_site_aniso_U_33
_atom_site_aniso_U_23
_atom_site_aniso_U_13
_atom_site_aniso_U_12
Fe1 0.0357(7) 0.045(2) 0.0463(6) 0.0024(9) 0.0043(5) -0.0008(7)
S1 0.0662(11) 0.085(4) 0.0584(9) 0.0067(13) -0.0124(8) 0.0122(12)
N1 0.038(3) 0.085(10) 0.048(2) 0.014(4) 0.009(2) -0.007(3)
N2 0.033(3) 0.028(11) 0.055(3) 0.009(4) 0.015(3) 0.009(3)
N3 0.040(3) 0.029(10) 0.047(2) -0.001(4) 0.011(3) -0.007(3)
N4 0.033(3) 0.060(12) 0.043(2) -0.003(4) 0.018(3) 0.005(4)
N5 0.033(3) 0.069(13) 0.040(3) 0.003(4) 0.007(2) -0.008(4)
N6 0.059(4) 0.039(13) 0.069(3) 0.005(5) 0.000(3) -0.018(4)
N7 0.055(4) 0.061(13) 0.054(3) -0.011(5) 0.001(3) -0.002(5)
C1 0.029(3) 0.055(11) 0.045(3) -0.015(4) 0.010(3) 0.005(3)
C2 0.046(4) 0.040(13) 0.065(4) 0.005(5) 0.009(4) 0.005(4)
C3 0.046(5) 0.12(2) 0.077(5) 0.022(7) 0.005(4) 0.000(6)
C4 0.043(4) 0.114(18) 0.085(5) 0.021(8) -0.013(4) -0.006(6)
C5 0.044(4) 0.107(15) 0.064(4) 0.006(6) -0.010(4) -0.006(5)
C6 0.035(4) 0.061(15) 0.044(3) 0.005(5) 0.003(3) 0.006(4)
C7 0.048(5) 0.061(14) 0.038(3) 0.001(5) -0.003(3) 0.008(5)
C8 0.041(4) 0.047(13) 0.038(3) -0.008(5) 0.004(3) 0.003(5)
C9 0.040(4) 0.048(13) 0.038(3) 0.004(5) 0.002(3) -0.001(5)
C10 0.055(5) 0.082(16) 0.057(4) -0.015(6) 0.009(4) -0.007(5)
C11 0.070(5) 0.028(15) 0.050(3) -0.012(5) 0.011(4) 0.002(5)
C12 0.057(5) 0.071(17) 0.050(3) 0.003(6) 0.012(4) -0.005(6)
C13 0.065(5) 0.025(13) 0.050(3) 0.010(5) 0.005(4) -0.007(5)

loop_
_atom_type_symbol
_atom_type_description
_atom_type_scat_dispersion_real
_atom_type_scat_dispersion_imag
_atom_type_scat_source
C C 0.0015 0.0009 'International Tables Vol C Tables 4.2.6.8 and 6.1.1.4'
H H 0.0000 0.0000 'International Tables Vol C Tables 4.2.6.8 and 6.1.1.4'
N N 0.0030 0.0019 'International Tables Vol C Tables 4.2.6.8 and 6.1.1.4'
S S 0.0826 0.0763 'International Tables Vol C Tables 4.2.6.8 and 6.1.1.4'
Fe Fe 0.2886 0.5448 'International Tables Vol C Tables 4.2.6.8 and 6.1.1.4'

loop_
_geom_angle_atom_site_label_1
_geom_angle_atom_site_label_2
_geom_angle_atom_site_label_3
_geom_angle
_geom_angle_site_symmetry_1
_geom_angle_site_symmetry_3
N1 Fe1 N1 180.0(3) . 3_666
N1 Fe1 N2 89.8(2) . 3_666
N1 Fe1 N2 90.2(2) . .
N1 Fe1 N2 90.2(2) 3_666 3_666
N1 Fe1 N2 89.8(2) 3_666 .
N1 Fe1 N3 91.7(3) . 3_666
N1 Fe1 N3 88.3(3) . .
N1 Fe1 N3 91.7(3) 3_666 .
N1 Fe1 N3 88.3(3) 3_666 3_666
N2 Fe1 N2 180.0 3_666 .
N3 Fe1 N2 104.3(3) 3_666 .
N3 Fe1 N2 75.7(3) . .
N3 Fe1 N2 75.7(3) 3_666 3_666
N3 Fe1 N2 104.3(3) . 3_666
N3 Fe1 N3 180.0 3_666 .
C1 N1 Fe1 166.4(7) . .
C2 N2 Fe1 125.7(7) . .
C2 N2 C6 117.7(6) . .
C6 N2 Fe1 116.6(4) . .
N4 N3 Fe1 135.7(5) . .
C7 N3 Fe1 114.8(6) . .
C7 N3 N4 109.6(9) . .
C8 N4 N3 107.0(6) . .
C7 N5 N6 124.6(6) . .
C7 N5 C8 108.4(8) . .
C8 N5 N6 127.0(10) . .
N5 N6 H6A 103(6) . .
N5 N6 H6B 104(7) . .
H6A N6 H6B 89(7) . .
C9 N7 C10 118.1(8) . .
N1 C1 S1 178.8(6) . .
N2 C2 H2 119.6 . .
N2 C2 C3 120.8(10) . .
C3 C2 H2 119.6 . .
C2 C3 H3 119.2 . .
C4 C3 C2 121.5(10) . .
C4 C3 H3 119.2 . .
C3 C4 H4 120.1 . .
C3 C4 C5 119.9(8) . .
C5 C4 H4 120.1 . .
C4 C5 H5 122.2 . .
C6 C5 C4 115.7(10) . .
C6 C5 H5 122.2 . .
N2 C6 C7 111.0(7) . .
C5 C6 N2 124.1(8) . .
C5 C6 C7 124.9(11) . .
N3 C7 C6 121.6(11) . .
N5 C7 N3 106.7(7) . .
N5 C7 C6 131.7(9) . .
N4 C8 N5 108.3(9) . .
N4 C8 C9 124.6(7) . .
N5 C8 C9 127.1(10) . .
N7 C9 C8 117.8(8) . .
N7 C9 C13 123.6(11) . .
C13 C9 C8 118.6(10) . .
N7 C10 H10 118.5 . .
N7 C10 C11 123.0(11) . .
C11 C10 H10 118.5 . .
C10 C11 H11 121.1 . .
C12 C11 C10 117.8(11) . .
C12 C11 H11 121.1 . .
C11 C12 H12 120.4 . .
C13 C12 C11 119.1(9) . .
C13 C12 H12 120.4 . .
C9 C13 H13 120.8 . .
C12 C13 C9 118.4(11) . .
C12 C13 H13 120.8 . .

loop_
_geom_bond_atom_site_label_1
_geom_bond_atom_site_label_2
_geom_bond_distance
_geom_bond_site_symmetry_2
Fe1 N1 2.127(5) .
Fe1 N1 2.127(5) 3_666
Fe1 N2 2.217(6) .
Fe1 N2 2.217(6) 3_666
Fe1 N3 2.129(8) 3_666
Fe1 N3 2.129(8) .
S1 C1 1.633(7) .
N1 C1 1.162(8) .
N2 C2 1.315(10) .
N2 C6 1.381(13) .
N3 N4 1.368(9) .
N3 C7 1.357(11) .
N4 C8 1.332(14) .
N5 N6 1.457(14) .
N5 C7 1.344(12) .
N5 C8 1.383(8) .
N6 H6A 0.87(2) .
N6 H6B 0.86(2) .
N7 C9 1.316(16) .
N7 C10 1.325(13) .
C2 H2 0.9300 .
C2 C3 1.399(12) .
C3 H3 0.9300 .
C3 C4 1.31(2) .
C4 H4 0.9300 .
C4 C5 1.432(13) .
C5 H5 0.9300 .
C5 C6 1.356(12) .
C6 C7 1.457(11) .
C8 C9 1.443(14) .
C9 C13 1.396(10) .
C10 H10 0.9300 .
C10 C11 1.399(10) .
C11 H11 0.9300 .
C11 C12 1.397(19) .
C12 H12 0.9300 .
C12 C13 1.362(15) .
C13 H13 0.9300 .

loop_
_geom_torsion_atom_site_label_1
_geom_torsion_atom_site_label_2
_geom_torsion_atom_site_label_3
_geom_torsion_atom_site_label_4
_geom_torsion
Fe1 N2 C2 C3 -175.3(6)
Fe1 N2 C6 C5 171.8(5)
Fe1 N2 C6 C7 -5.9(8)
Fe1 N3 N4 C8 179.4(5)
Fe1 N3 C7 N5 -178.4(4)
Fe1 N3 C7 C6 3.8(8)
N2 C2 C3 C4 2.2(14)
N2 C6 C7 N3 1.4(9)
N2 C6 C7 N5 -175.7(7)
N3 N4 C8 N5 0.1(8)
N3 N4 C8 C9 -179.1(6)
N4 N3 C7 N5 2.2(7)
N4 N3 C7 C6 -175.6(5)
N4 C8 C9 N7 -173.0(7)
N4 C8 C9 C13 7.8(10)
N5 C8 C9 N7 8.0(11)
N5 C8 C9 C13 -171.2(6)
N6 N5 C7 N3 176.4(6)
N6 N5 C7 C6 -6.2(12)
N6 N5 C8 N4 -177.2(7)
N6 N5 C8 C9 2.0(11)
N7 C9 C13 C12 -1.8(10)
N7 C10 C11 C12 0.0(11)
C2 N2 C6 C5 -6.7(11)
C2 N2 C6 C7 175.7(5)
C2 C3 C4 C5 -3.9(17)
C3 C4 C5 C6 0.5(14)
C4 C5 C6 N2 4.9(11)
C4 C5 C6 C7 -177.8(6)
C5 C6 C7 N3 -176.2(7)
C5 C6 C7 N5 6.7(12)
C6 N2 C2 C3 2.9(10)
C7 N3 N4 C8 -1.4(7)
C7 N5 C8 N4 1.3(8)
C7 N5 C8 C9 -179.5(7)
C8 N5 C7 N3 -2.1(7)
C8 N5 C7 C6 175.3(6)
C8 C9 C13 C12 177.3(6)
C9 N7 C10 C11 -0.3(11)
C10 N7 C9 C8 -177.9(5)
C10 N7 C9 C13 1.2(11)
C10 C11 C12 C13 -0.6(12)
C11 C12 C13 C9 1.4(11)
